data_7200911
loop_
_publ_author_name
'Shao, Xiangfeng'
'Yamaji, Yuhta'
'Sugimoto, Toyonari'

_publ_section_title
;
 Antiferromagnetic ordering of the FeBr4&#x2212; d-spins via strong
 \p--d interaction in a semiconducting EDT-CP-TTFVS&#x00B7;FeBr4 salt
;
_journal_issue 22
_journal_name_full 'Journal of Materials Chemistry'
_journal_page_first 3688
_journal_paper_doi 10.1039/b900644c
_journal_volume 19
_journal_year 2009
_chemical_formula_moiety 'C14 H10 Cl4 Fe O2 S7 '
_chemical_formula_sum 'C14 H10 Cl4 Fe O2 S7'
_chemical_formula_weight 632.31
_chemical_melting_point 450
_space_group_IT_number 2
_symmetry_cell_setting triclinic
_symmetry_Int_Tables_number 2
_symmetry_space_group_name_Hall '-P 1'
_symmetry_space_group_name_H-M 'P -1'
_cell_angle_alpha 100.3845(14)
_cell_angle_beta 95.2384(12)
_cell_angle_gamma 108.5842(16)
_cell_formula_units_Z 2
_cell_length_a 7.5213(4)
_cell_length_b 9.2047(5)
_cell_length_c 17.5450(8)
_cell_measurement_reflns_used 9263
_cell_measurement_temperature 296.1
_cell_measurement_theta_max 27.4
_cell_measurement_theta_min 3.1
_cell_volume 1117.96(10)
_computing_cell_refinement PROCESS-AUTO
_computing_data_collection PROCESS-AUTO
_computing_data_reduction CrystalStructure
_computing_molecular_graphics Ortep3
_computing_publication_material 'CrystalStructure 3.8'
_computing_structure_refinement CRYSTALS
_computing_structure_solution SIR92
_diffrn_detector_area_resol_mean 10.00
_diffrn_measured_fraction_theta_full 0.988
_diffrn_measured_fraction_theta_max 0.988
_diffrn_measurement_device_type 'Rigaku RAXIS-RAPID'
_diffrn_measurement_method \w
_diffrn_radiation_type 'Mo K\a'
_diffrn_radiation_wavelength 0.71075
_diffrn_reflns_av_R_equivalents 0.034
_diffrn_reflns_limit_h_max 9
_diffrn_reflns_limit_h_min -9
_diffrn_reflns_limit_k_max 11
_diffrn_reflns_limit_k_min -11
_diffrn_reflns_limit_l_max 22
_diffrn_reflns_limit_l_min -22
_diffrn_reflns_number 10941
_diffrn_reflns_theta_full 27.46
_diffrn_reflns_theta_max 27.46
_exptl_absorpt_coefficient_mu 1.816
_exptl_absorpt_correction_T_max 0.897
_exptl_absorpt_correction_T_min 0.547
_exptl_absorpt_correction_type multi-scan
_exptl_absorpt_process_details
;
Higashi, T. (1995). Program for Absorption Correction.
Rigaku Corporation, Tokyo, Japan.
;
_exptl_crystal_colour black
_exptl_crystal_density_diffrn 1.878
_exptl_crystal_density_meas ?
_exptl_crystal_density_method .
_exptl_crystal_description platelet
_exptl_crystal_F_000 632.00
_exptl_crystal_size_max 0.80
_exptl_crystal_size_mid 0.40
_exptl_crystal_size_min 0.06
_refine_diff_density_max 0.36
_refine_diff_density_min -0.68
_refine_ls_extinction_method none
_refine_ls_goodness_of_fit_ref 1.095
_refine_ls_hydrogen_treatment refall
_refine_ls_number_parameters 263
_refine_ls_number_reflns 4219
_refine_ls_R_factor_gt 0.0329
_refine_ls_shift/su_max 0.0000
_refine_ls_structure_factor_coef F
_refine_ls_weighting_details
;
Chebychev polynomial with 3 parameters (Carruthers & Watkin, 1979)
3.1065 1.9721 1.9304
;
_refine_ls_weighting_scheme calc
_refine_ls_wR_factor_ref 0.0381
_reflns_number_gt 4206
_reflns_number_total 5048
_reflns_threshold_expression F^2^>2.0\s(F^2^)
_cod_data_source_file b900644c.txt
_cod_data_source_block '_EDO-CP-TTFVS-FeCl4'
_cod_depositor_comments
;
The following automatic conversions were performed:

'_chemical_melting_point' value '450 K' was changed to '450' - the
value should be numeric and without a unit designator.

Automatic conversion script
Id: cif_fix_values 1646 2011-03-28 12:23:43Z adriana 
;
_cod_original_formula_sum 'C14 H10 Cl4 Fe O2 S7 '
_cod_database_code 7200911

loop_
_symmetry_equiv_pos_site_id
_symmetry_equiv_pos_as_xyz
1 +X,+Y,+Z
2 -X,-Y,-Z

loop_
_atom_site_label
_atom_site_type_symbol
_atom_site_fract_x
_atom_site_fract_y
_atom_site_fract_z
_atom_site_U_iso_or_equiv
_atom_site_adp_type
_atom_site_occupancy
_atom_site_symmetry_multiplicity
_atom_site_calc_flag
_atom_site_refinement_flags
_atom_site_disorder_assembly
_atom_site_disorder_group
Fe(1) Fe 0.40125(4) 0.43888(4) 0.84131(2) 0.03815(8) Uani 1.00 1 d . . .
Cl(1) Cl 0.48460(12) 0.69291(8) 0.85248(5) 0.0648(2) Uani 1.00 1 d . . .
Cl(2) Cl 0.36411(10) 0.32146(8) 0.71601(3) 0.05251(15) Uani 1.00 1 d . . .
Cl(3) Cl 0.12806(9) 0.35100(10) 0.88141(4) 0.06067(18) Uani 1.00 1 d . . .
Cl(4) Cl 0.62249(10) 0.38219(8) 0.90661(4) 0.05766(18) Uani 1.00 1 d . . .
S(1) S 0.45833(7) 0.17096(6) 0.48436(3) 0.03367(11) Uani 1.00 1 d . . .
S(2) S 0.56540(7) 0.32397(6) 0.35386(3) 0.03311(11) Uani 1.00 1 d . . .
S(3) S 0.73926(7) 0.47658(5) 0.60601(3) 0.03191(11) Uani 1.00 1 d . . .
S(4) S 0.84994(7) 0.63273(6) 0.47838(3) 0.03242(11) Uani 1.00 1 d . . .
S(5) S 0.89341(8) 0.61288(6) 0.77979(3) 0.03964(12) Uani 1.00 1 d . . .
S(6) S 1.14989(7) 0.90551(6) 0.75522(3) 0.03475(11) Uani 1.00 1 d . . .
S(7) S 1.12627(8) 0.92145(6) 0.58315(3) 0.03895(12) Uani 1.00 1 d . . .
O(1) O 0.2532(2) -0.08952(17) 0.38188(10) 0.0431(3) Uani 1.00 1 d . . .
O(2) O 0.3543(2) 0.0613(2) 0.25394(9) 0.0487(4) Uani 1.00 1 d . . .
C(1) C 0.5919(2) 0.3340(2) 0.45365(11) 0.0294(4) Uani 1.00 1 d . . .
C(2) C 0.7132(2) 0.4671(2) 0.50652(11) 0.0290(4) Uani 1.00 1 d . . .
C(3) C 0.3651(2) 0.0602(2) 0.39060(12) 0.0333(4) Uani 1.00 1 d . . .
C(4) C 0.4122(3) 0.1320(2) 0.33002(12) 0.0347(4) Uani 1.00 1 d . . .
C(5) C 0.9142(2) 0.6637(2) 0.63348(11) 0.0287(4) Uani 1.00 1 d . . .
C(6) C 0.9696(2) 0.7425(2) 0.57293(11) 0.0291(4) Uani 1.00 1 d . . .
C(7) C 0.9822(2) 0.7244(2) 0.71390(11) 0.0289(4) Uani 1.00 1 d . . .
C(8) C 1.0259(3) 0.7486(2) 0.86241(12) 0.0349(4) Uani 1.00 1 d . . .
C(9) C 1.1437(2) 0.8824(2) 0.85063(12) 0.0344(4) Uani 1.00 1 d . . .
C(10) C 0.1561(3) -0.1567(2) 0.30148(15) 0.0488(6) Uani 1.00 1 d . . .
C(11) C 0.2874(4) -0.1086(3) 0.24429(16) 0.0539(6) Uani 1.00 1 d . . .
C(12) C 1.0336(4) 0.7398(3) 0.94702(13) 0.0511(6) Uani 1.00 1 d . . .
C(13) C 1.1938(4) 0.8934(3) 0.98707(15) 0.0596(7) Uani 1.00 1 d . . .
C(14) C 1.2584(3) 0.9908(2) 0.92607(13) 0.0491(6) Uani 1.00 1 d . . .
H(1) H 0.2221 -0.1565 0.1923 0.059 Uiso 1.00 1 c R . .
H(2) H 0.3933 -0.1419 0.2533 0.059 Uiso 1.00 1 c R . .
H(3) H 0.1108 -0.2680 0.2933 0.055 Uiso 1.00 1 c R . .
H(4) H 0.0518 -0.1212 0.2932 0.054 Uiso 1.00 1 c R . .
H(5) H 1.3908 1.0153 0.9253 0.053 Uiso 1.00 1 c R . .
H(6) H 1.2299 1.0852 0.9359 0.053 Uiso 1.00 1 c R . .
H(7) H 0.9169 0.7368 0.9645 0.058 Uiso 1.00 1 c R . .
H(8) H 1.0634 0.6508 0.9559 0.058 Uiso 1.00 1 c R . .
H(9) H 1.2977 0.8701 1.0102 0.065 Uiso 1.00 1 c R . .
H(10) H 1.1492 0.9516 1.0266 0.065 Uiso 1.00 1 c R . .

loop_
_atom_site_aniso_label
_atom_site_aniso_U_11
_atom_site_aniso_U_22
_atom_site_aniso_U_33
_atom_site_aniso_U_12
_atom_site_aniso_U_13
_atom_site_aniso_U_23
Fe(1) 0.03784(17) 0.03688(16) 0.03924(17) 0.00896(13) 0.00732(13) 0.01363(13)
Cl(1) 0.0760(4) 0.0403(3) 0.0869(5) 0.0234(3) 0.0292(3) 0.0215(3)
Cl(2) 0.0589(3) 0.0525(3) 0.0394(2) 0.0079(2) 0.0112(2) 0.0122(2)
Cl(3) 0.0442(3) 0.0816(4) 0.0460(3) 0.0040(3) 0.0132(2) 0.0179(3)
Cl(4) 0.0567(3) 0.0570(3) 0.0588(3) 0.0221(2) -0.0059(2) 0.0143(2)
S(1) 0.0413(2) 0.0289(2) 0.0298(2) 0.00980(19) 0.00300(19) 0.00922(17)
S(2) 0.0379(2) 0.0320(2) 0.0271(2) 0.00826(19) 0.00652(18) 0.00664(17)
S(3) 0.0372(2) 0.0279(2) 0.0267(2) 0.00494(18) 0.00362(18) 0.00839(17)
S(4) 0.0377(2) 0.0328(2) 0.0264(2) 0.00953(19) 0.00794(18) 0.00892(17)
S(5) 0.0480(2) 0.0325(2) 0.0268(2) -0.0021(2) 0.0063(2) 0.00671(18)
S(6) 0.0353(2) 0.0295(2) 0.0336(2) 0.00298(18) 0.00265(19) 0.00894(18)
S(7) 0.0422(2) 0.0313(2) 0.0399(2) 0.0040(2) 0.0101(2) 0.0133(2)
O(1) 0.0508(8) 0.0274(6) 0.0434(8) 0.0056(6) -0.0027(6) 0.0080(5)
O(2) 0.0606(10) 0.0410(8) 0.0303(7) 0.0029(7) 0.0032(6) 0.0011(6)
C(1) 0.0317(8) 0.0289(8) 0.0294(8) 0.0126(7) 0.0050(7) 0.0070(6)
C(2) 0.0319(8) 0.0291(8) 0.0279(8) 0.0125(7) 0.0064(7) 0.0068(6)
C(3) 0.0356(9) 0.0292(8) 0.0338(9) 0.0109(7) 0.0017(7) 0.0055(7)
C(4) 0.0379(10) 0.0310(9) 0.0301(9) 0.0078(7) 0.0024(7) 0.0031(7)
C(5) 0.0303(8) 0.0273(8) 0.0281(8) 0.0083(6) 0.0063(6) 0.0070(6)
C(6) 0.0295(8) 0.0293(8) 0.0302(8) 0.0104(7) 0.0069(7) 0.0091(6)
C(7) 0.0289(8) 0.0281(8) 0.0303(8) 0.0089(6) 0.0067(6) 0.0083(6)
C(8) 0.0395(10) 0.0328(9) 0.0275(8) 0.0075(8) 0.0038(7) 0.0045(7)
C(9) 0.0345(9) 0.0331(9) 0.0321(9) 0.0085(7) 0.0016(7) 0.0060(7)
C(10) 0.0532(13) 0.0340(10) 0.0489(12) 0.0083(9) -0.0082(10) 0.0039(9)
C(11) 0.0574(14) 0.0424(12) 0.0482(13) 0.0116(10) -0.0003(11) -0.0100(10)
C(12) 0.0694(16) 0.0457(12) 0.0288(10) 0.0074(11) 0.0063(10) 0.0079(8)
C(13) 0.0716(17) 0.0558(15) 0.0348(11) 0.0054(13) -0.0089(11) 0.0078(10)
C(14) 0.0546(13) 0.0401(11) 0.0362(10) 0.0017(10) -0.0052(9) 0.0007(9)

loop_
_atom_type_symbol
_atom_type_description
_atom_type_scat_dispersion_real
_atom_type_scat_dispersion_imag
_atom_type_scat_source
C C 0.003 0.002
;
International Tables for Crystallography
(1992, Vol. C, Tables 4.2.6.8 and 6.1.1.4)
;
H H 0.000 0.000
;
International Tables for Crystallography
(1992, Vol. C, Table 6.1.1.4)
;
Cl Cl 0.148 0.159
;
International Tables for Crystallography
(1992, Vol. C, Tables 4.2.6.8 and 6.1.1.4)
;
O O 0.011 0.006
;
International Tables for Crystallography
(1992, Vol. C, Tables 4.2.6.8 and 6.1.1.4)
;
S S 0.125 0.123
;
International Tables for Crystallography
(1992, Vol. C, Tables 4.2.6.8 and 6.1.1.4)
;
Fe Fe 0.346 0.844
;
International Tables for Crystallography
(1992, Vol. C, Tables 4.2.6.8 and 6.1.1.4)
;

loop_
_geom_angle_atom_site_label_1
_geom_angle_atom_site_label_2
_geom_angle_atom_site_label_3
_geom_angle
_geom_angle_publ_flag
_geom_angle_site_symmetry_1
_geom_angle_site_symmetry_2
_geom_angle_site_symmetry_3
Cl(1) Fe(1) Cl(2) 109.44(3) yes . . .
Cl(1) Fe(1) Cl(3) 109.82(3) yes . . .
Cl(1) Fe(1) Cl(4) 110.19(3) yes . . .
Cl(2) Fe(1) Cl(3) 107.48(2) yes . . .
Cl(2) Fe(1) Cl(4) 108.20(3) yes . . .
Cl(3) Fe(1) Cl(4) 111.65(3) yes . . .
C(1) S(1) C(3) 94.32(9) yes . . .
C(1) S(2) C(4) 94.28(9) yes . . .
C(2) S(3) C(5) 96.41(8) yes . . .
C(2) S(4) C(6) 97.46(8) yes . . .
C(7) S(5) C(8) 96.03(9) yes . . .
C(7) S(6) C(9) 94.74(9) yes . . .
C(3) O(1) C(10) 111.38(18) yes . . .
C(4) O(2) C(11) 110.33(18) yes . . .
S(1) C(1) S(2) 116.83(9) yes . . .
S(1) C(1) C(2) 121.66(15) yes . . .
S(2) C(1) C(2) 121.51(15) yes . . .
S(3) C(2) S(4) 115.42(8) yes . . .
S(3) C(2) C(1) 121.35(15) yes . . .
S(4) C(2) C(1) 123.22(15) yes . . .
S(1) C(3) O(1) 118.29(16) yes . . .
S(1) C(3) C(4) 117.19(13) yes . . .
O(1) C(3) C(4) 124.52(17) yes . . .
S(2) C(4) O(2) 118.27(16) yes . . .
S(2) C(4) C(3) 117.20(13) yes . . .
O(2) C(4) C(3) 124.46(16) yes . . .
S(3) C(5) C(6) 117.12(12) yes . . .
S(3) C(5) C(7) 117.13(14) yes . . .
C(6) C(5) C(7) 125.71(15) yes . . .
S(4) C(6) S(7) 119.66(12) yes . . .
S(4) C(6) C(5) 113.54(11) yes . . .
S(7) C(6) C(5) 126.79(12) yes . . .
S(5) C(7) S(6) 114.98(10) yes . . .
S(5) C(7) C(5) 119.24(12) yes . . .
S(6) C(7) C(5) 125.77(15) yes . . .
S(5) C(8) C(9) 116.07(16) yes . . .
S(5) C(8) C(12) 130.06(15) yes . . .
C(9) C(8) C(12) 113.85(16) yes . . .
S(6) C(9) C(8) 118.18(14) yes . . .
S(6) C(9) C(14) 129.74(16) yes . . .
C(8) C(9) C(14) 112.05(19) yes . . .
O(1) C(10) C(11) 110.96(18) yes . . .
O(2) C(11) C(10) 110.3(2) yes . . .
C(8) C(12) C(13) 101.77(19) yes . . .
C(12) C(13) C(14) 109.50(19) yes . . .
C(9) C(14) C(13) 102.55(18) yes . . .
O(1) C(10) H(3) 109.0 no . . .
O(1) C(10) H(4) 109.2 no . . .
C(11) C(10) H(3) 109.2 no . . .
C(11) C(10) H(4) 109.0 no . . .
H(3) C(10) H(4) 109.5 no . . .
O(2) C(11) H(1) 109.2 no . . .
O(2) C(11) H(2) 109.2 no . . .
C(10) C(11) H(1) 109.4 no . . .
C(10) C(11) H(2) 109.2 no . . .
H(1) C(11) H(2) 109.5 no . . .
C(8) C(12) H(7) 111.2 no . . .
C(8) C(12) H(8) 111.6 no . . .
C(13) C(12) H(7) 111.3 no . . .
C(13) C(12) H(8) 111.5 no . . .
H(7) C(12) H(8) 109.5 no . . .
C(12) C(13) H(9) 109.3 no . . .
C(12) C(13) H(10) 109.6 no . . .
C(14) C(13) H(9) 109.5 no . . .
C(14) C(13) H(10) 109.5 no . . .
H(9) C(13) H(10) 109.5 no . . .
C(9) C(14) H(5) 111.2 no . . .
C(9) C(14) H(6) 111.1 no . . .
C(13) C(14) H(5) 111.1 no . . .
C(13) C(14) H(6) 111.2 no . . .
H(5) C(14) H(6) 109.5 no . . .

loop_
_geom_bond_atom_site_label_1
_geom_bond_atom_site_label_2
_geom_bond_distance
_geom_bond_publ_flag
_geom_bond_site_symmetry_1
_geom_bond_site_symmetry_2
Fe(1) Cl(1) 2.1856(8) yes . .
Fe(1) Cl(2) 2.2176(6) yes . .
Fe(1) Cl(3) 2.1866(7) yes . .
Fe(1) Cl(4) 2.1851(8) yes . .
S(1) C(1) 1.7265(19) yes . .
S(1) C(3) 1.7223(18) yes . .
S(2) C(1) 1.726(2) yes . .
S(2) C(4) 1.7244(18) yes . .
S(3) C(2) 1.722(2) yes . .
S(3) C(5) 1.7527(16) yes . .
S(4) C(2) 1.7291(19) yes . .
S(4) C(6) 1.7680(17) yes . .
S(5) C(7) 1.723(2) yes . .
S(5) C(8) 1.7163(18) yes . .
S(6) C(7) 1.7186(16) yes . .
S(6) C(9) 1.728(2) yes . .
S(7) C(6) 1.6591(17) yes . .
O(1) C(3) 1.339(2) yes . .
O(1) C(10) 1.454(2) yes . .
O(2) C(4) 1.340(2) yes . .
O(2) C(11) 1.454(3) yes . .
C(1) C(2) 1.385(2) yes . .
C(3) C(4) 1.365(3) yes . .
C(5) C(6) 1.412(2) yes . .
C(5) C(7) 1.402(2) yes . .
C(8) C(9) 1.332(2) yes . .
C(8) C(12) 1.498(3) yes . .
C(9) C(14) 1.503(2) yes . .
C(10) C(11) 1.497(4) yes . .
C(12) C(13) 1.531(3) yes . .
C(13) C(14) 1.532(3) yes . .
C(10) H(3) 0.950 no . .
C(10) H(4) 0.950 no . .
C(11) H(1) 0.950 no . .
C(11) H(2) 0.950 no . .
C(12) H(7) 0.950 no . .
C(12) H(8) 0.950 no . .
C(13) H(9) 0.950 no . .
C(13) H(10) 0.950 no . .
C(14) H(5) 0.950 no . .
C(14) H(6) 0.950 no . .

loop_
_geom_contact_atom_site_label_1
_geom_contact_atom_site_label_2
_geom_contact_distance
_geom_contact_publ_flag
_geom_contact_site_symmetry_1
_geom_contact_site_symmetry_2
Cl(1) S(2) 3.5753(10) ? . 2_666
Cl(1) S(5) 3.6667(11) ? . .
Cl(1) O(2) 3.2034(19) ? . 2_666
Cl(1) C(8) 3.661(2) ? . 1_455
Cl(1) C(9) 3.531(2) ? . 1_455
Cl(1) C(14) 3.765(3) ? . 1_455
Cl(2) S(2) 3.5908(9) ? . 2_666
Cl(2) S(3) 3.6256(8) ? . .
Cl(2) S(4) 3.7882(8) ? . 2_666
Cl(2) S(7) 3.7599(7) ? . 1_445
Cl(2) C(10) 3.679(2) ? . 2_556
Cl(3) C(10) 3.508(2) ? . 2_556
Cl(3) C(11) 3.483(2) ? . 2_556
Cl(3) C(12) 3.488(2) ? . 2_667
Cl(4) S(5) 3.6586(9) ? . .
Cl(4) C(11) 3.581(2) ? . 2_656
Cl(4) C(12) 3.629(2) ? . .
S(1) S(1) 3.5237(8) ? . 2_656
S(1) S(4) 3.4044(8) ? . 2_666
S(1) S(7) 3.6175(7) ? . 1_445
S(1) S(7) 3.7275(8) ? . 2_766
S(1) O(1) 3.3939(19) ? . 2_656
S(1) C(3) 3.749(2) ? . 2_656
S(1) C(6) 3.652(2) ? . 2_666
S(2) Cl(1) 3.5753(10) ? . 2_666
S(2) Cl(2) 3.5908(9) ? . 2_666
S(2) S(3) 3.4098(8) ? . 2_666
S(2) C(5) 3.670(2) ? . 2_666
S(3) Cl(2) 3.6256(8) ? . .
S(3) S(2) 3.4098(8) ? . 2_666
S(3) O(1) 3.6251(17) ? . 2_656
S(3) C(1) 3.646(2) ? . 2_666
S(4) Cl(2) 3.7882(8) ? . 2_666
S(4) S(1) 3.4044(8) ? . 2_666
S(4) C(1) 3.715(2) ? . 2_666
S(4) C(2) 3.683(2) ? . 2_766
S(5) Cl(1) 3.6667(11) ? . .
S(5) Cl(4) 3.6586(9) ? . .
S(6) O(2) 3.664(2) ? . 2_766
S(7) Cl(2) 3.7599(7) ? . 1_665
S(7) S(1) 3.6175(7) ? . 1_665
S(7) S(1) 3.7275(8) ? . 2_766
S(7) O(1) 3.7336(18) ? . 1_665
S(7) O(1) 3.702(2) ? . 2_666
S(7) C(1) 3.649(2) ? . 2_766
S(7) C(3) 3.757(2) ? . 2_766
O(1) S(1) 3.3939(19) ? . 2_656
O(1) S(3) 3.6251(17) ? . 2_656
O(1) S(7) 3.7336(18) ? . 1_445
O(1) S(7) 3.702(2) ? . 2_666
O(2) Cl(1) 3.2034(19) ? . 2_666
O(2) S(6) 3.664(2) ? . 2_766
O(2) C(7) 3.696(3) ? . 2_666
C(1) S(3) 3.646(2) ? . 2_666
C(1) S(4) 3.715(2) ? . 2_666
C(1) S(7) 3.649(2) ? . 2_766
C(1) C(2) 3.408(3) ? . 2_666
C(1) C(6) 3.637(3) ? . 2_766
C(2) S(4) 3.683(2) ? . 2_766
C(2) C(1) 3.408(3) ? . 2_666
C(2) C(2) 3.443(3) ? . 2_666
C(2) C(6) 3.732(3) ? . 2_766
C(3) S(1) 3.749(2) ? . 2_656
C(3) S(7) 3.757(2) ? . 2_766
C(3) C(6) 3.583(3) ? . 2_666
C(4) C(5) 3.573(3) ? . 2_666
C(4) C(7) 3.687(3) ? . 2_666
C(5) S(2) 3.670(2) ? . 2_666
C(5) C(4) 3.573(3) ? . 2_666
C(6) S(1) 3.652(2) ? . 2_666
C(6) C(1) 3.637(3) ? . 2_766
C(6) C(2) 3.732(3) ? . 2_766
C(6) C(3) 3.583(3) ? . 2_666
C(7) O(2) 3.696(3) ? . 2_666
C(7) C(4) 3.687(3) ? . 2_666
C(8) Cl(1) 3.661(2) ? . 1_655
C(9) Cl(1) 3.531(2) ? . 1_655
C(10) Cl(2) 3.679(2) ? . 2_556
C(10) Cl(3) 3.508(2) ? . 2_556
C(11) Cl(3) 3.483(2) ? . 2_556
C(11) Cl(4) 3.581(2) ? . 2_656
C(12) Cl(3) 3.488(2) ? . 2_667
C(12) Cl(4) 3.629(2) ? . .
C(14) Cl(1) 3.765(3) ? . 1_655
Fe(1) H(2) 3.760 ? . 2_656
Cl(1) H(5) 3.327 ? . 1_455
Cl(1) H(7) 3.508 ? . .
Cl(1) H(8) 3.742 ? . 1_455
Cl(1) H(9) 3.584 ? . 1_455
Cl(1) H(10) 3.671 ? . 2_777
Cl(2) H(2) 2.901 ? . 2_656
Cl(2) H(3) 3.431 ? . 2_556
Cl(2) H(4) 3.056 ? . 2_556
Cl(3) H(1) 2.711 ? . 2_556
Cl(3) H(3) 3.237 ? . 2_556
Cl(3) H(4) 3.282 ? . 2_556
Cl(3) H(6) 3.065 ? . 1_445
Cl(3) H(7) 2.976 ? . 2_667
Cl(3) H(8) 3.039 ? . 1_455
Cl(3) H(8) 3.312 ? . 2_667
Cl(3) H(10) 3.640 ? . 2_667
Cl(4) H(1) 3.052 ? . 2_656
Cl(4) H(2) 3.211 ? . 2_656
Cl(4) H(5) 3.362 ? . 1_445
Cl(4) H(6) 3.478 ? . 1_445
Cl(4) H(7) 3.221 ? . .
Cl(4) H(8) 3.368 ? . .
Cl(4) H(8) 3.342 ? . 2_767
Cl(4) H(9) 3.136 ? . 2_767
S(3) H(3) 3.213 ? . 2_656
S(5) H(3) 3.191 ? . 2_656
S(6) H(2) 3.465 ? . 2_766
S(6) H(4) 3.042 ? . 2_666
S(7) H(4) 3.247 ? . 2_666
C(7) H(4) 3.765 ? . 2_666
C(8) H(10) 3.740 ? . 2_777
C(9) H(10) 3.695 ? . 2_777
C(12) H(6) 3.511 ? . 2_777
C(12) H(10) 3.508 ? . 2_777
C(13) H(1) 3.707 ? . 1_666
C(13) H(5) 3.133 ? . 2_877
C(13) H(6) 3.620 ? . 2_777
C(13) H(7) 3.727 ? . 2_777
C(13) H(9) 3.741 ? . 2_877
C(13) H(10) 3.332 ? . 2_777
C(14) H(5) 3.557 ? . 2_877
C(14) H(7) 3.542 ? . 2_777
C(14) H(9) 3.181 ? . 2_877
C(14) H(10) 3.423 ? . 2_777
H(1) Cl(3) 2.711 ? . 2_556
H(1) Cl(4) 3.052 ? . 2_656
H(1) C(13) 3.707 ? . 1_444
H(1) H(5) 3.753 ? . 2_766
H(1) H(9) 3.334 ? . 1_444
H(1) H(10) 3.293 ? . 1_444
H(2) Fe(1) 3.760 ? . 2_656
H(2) Cl(2) 2.901 ? . 2_656
H(2) Cl(4) 3.211 ? . 2_656
H(2) S(6) 3.465 ? . 2_766
H(3) Cl(2) 3.431 ? . 2_556
H(3) Cl(3) 3.237 ? . 2_556
H(3) S(3) 3.213 ? . 2_656
H(3) S(5) 3.191 ? . 2_656
H(4) Cl(2) 3.056 ? . 2_556
H(4) Cl(3) 3.282 ? . 2_556
H(4) S(6) 3.042 ? . 2_666
H(4) S(7) 3.247 ? . 2_666
H(4) C(7) 3.765 ? . 2_666
H(5) Cl(1) 3.327 ? . 1_655
H(5) Cl(4) 3.362 ? . 1_665
H(5) C(13) 3.133 ? . 2_877
H(5) C(14) 3.557 ? . 2_877
H(5) H(1) 3.753 ? . 2_766
H(5) H(5) 3.070 ? . 2_877
H(5) H(9) 2.322 ? . 2_877
H(5) H(10) 3.388 ? . 2_877
H(6) Cl(3) 3.065 ? . 1_665
H(6) Cl(4) 3.478 ? . 1_665
H(6) C(12) 3.511 ? . 2_777
H(6) C(13) 3.620 ? . 2_777
H(6) H(7) 2.726 ? . 2_777
H(6) H(9) 3.465 ? . 2_877
H(6) H(10) 2.913 ? . 2_777
H(7) Cl(1) 3.508 ? . .
H(7) Cl(3) 2.976 ? . 2_667
H(7) Cl(4) 3.221 ? . .
H(7) C(13) 3.727 ? . 2_777
H(7) C(14) 3.542 ? . 2_777
H(7) H(6) 2.726 ? . 2_777
H(7) H(10) 3.043 ? . 2_777
H(8) Cl(1) 3.742 ? . 1_655
H(8) Cl(3) 3.039 ? . 1_655
H(8) Cl(3) 3.312 ? . 2_667
H(8) Cl(4) 3.368 ? . .
H(8) Cl(4) 3.342 ? . 2_767
H(8) H(8) 3.337 ? . 2_767
H(9) Cl(1) 3.584 ? . 1_655
H(9) Cl(4) 3.136 ? . 2_767
H(9) C(13) 3.741 ? . 2_877
H(9) C(14) 3.181 ? . 2_877
H(9) H(1) 3.334 ? . 1_666
H(9) H(5) 2.322 ? . 2_877
H(9) H(6) 3.465 ? . 2_877
H(9) H(9) 3.314 ? . 2_877
H(10) Cl(1) 3.671 ? . 2_777
H(10) Cl(3) 3.640 ? . 2_667
H(10) C(8) 3.740 ? . 2_777
H(10) C(9) 3.695 ? . 2_777
H(10) C(12) 3.508 ? . 2_777
H(10) C(13) 3.332 ? . 2_777
H(10) C(14) 3.423 ? . 2_777
H(10) H(1) 3.293 ? . 1_666
H(10) H(5) 3.388 ? . 2_877
H(10) H(6) 2.913 ? . 2_777
H(10) H(7) 3.043 ? . 2_777
H(10) H(10) 2.810 ? . 2_777

loop_
_geom_torsion_atom_site_label_1
_geom_torsion_atom_site_label_2
_geom_torsion_atom_site_label_3
_geom_torsion_atom_site_label_4
_geom_torsion
_geom_torsion_publ_flag
_geom_torsion_site_symmetry_1
_geom_torsion_site_symmetry_2
_geom_torsion_site_symmetry_3
_geom_torsion_site_symmetry_4
C(1) S(1) C(3) O(1) 176.03(19) ? . . . .
C(1) S(1) C(3) C(4) -3.6(2) ? . . . .
C(3) S(1) C(1) S(2) 4.25(15) ? . . . .
C(3) S(1) C(1) C(2) -176.4(2) ? . . . .
C(1) S(2) C(4) O(2) -176.1(2) ? . . . .
C(1) S(2) C(4) C(3) 1.0(2) ? . . . .
C(4) S(2) C(1) S(1) -3.48(15) ? . . . .
C(4) S(2) C(1) C(2) 177.2(2) ? . . . .
C(2) S(3) C(5) C(6) 1.73(19) ? . . . .
C(2) S(3) C(5) C(7) 179.62(18) ? . . . .
C(5) S(3) C(2) S(4) -2.22(15) ? . . . .
C(5) S(3) C(2) C(1) 176.99(19) ? . . . .
C(2) S(4) C(6) S(7) -179.58(14) ? . . . .
C(2) S(4) C(6) C(5) -0.75(19) ? . . . .
C(6) S(4) C(2) S(3) 1.95(15) ? . . . .
C(6) S(4) C(2) C(1) -177.2(2) ? . . . .
C(7) S(5) C(8) C(9) -0.4(2) ? . . . .
C(7) S(5) C(8) C(12) -179.0(2) ? . . . .
C(8) S(5) C(7) S(6) 0.29(15) ? . . . .
C(8) S(5) C(7) C(5) -179.25(19) ? . . . .
C(7) S(6) C(9) C(8) -0.1(2) ? . . . .
C(7) S(6) C(9) C(14) 177.7(2) ? . . . .
C(9) S(6) C(7) S(5) -0.14(15) ? . . . .
C(9) S(6) C(7) C(5) 179.4(2) ? . . . .
C(3) O(1) C(10) C(11) 41.9(3) ? . . . .
C(10) O(1) C(3) S(1) 168.41(18) ? . . . .
C(10) O(1) C(3) C(4) -12.0(3) ? . . . .
C(4) O(2) C(11) C(10) 47.2(2) ? . . . .
C(11) O(2) C(4) S(2) 159.12(19) ? . . . .
C(11) O(2) C(4) C(3) -17.7(3) ? . . . .
S(1) C(1) C(2) S(3) 0.7(2) ? . . . .
S(1) C(1) C(2) S(4) 179.85(13) ? . . . .
S(2) C(1) C(2) S(3) -179.99(10) ? . . . .
S(2) C(1) C(2) S(4) -0.8(2) ? . . . .
S(1) C(3) C(4) S(2) 1.8(2) ? . . . .
S(1) C(3) C(4) O(2) 178.7(2) ? . . . .
O(1) C(3) C(4) S(2) -177.74(19) ? . . . .
O(1) C(3) C(4) O(2) -0.8(4) ? . . . .
S(3) C(5) C(6) S(4) -0.7(2) ? . . . .
S(3) C(5) C(6) S(7) 178.06(13) ? . . . .
S(3) C(5) C(7) S(5) 0.6(2) ? . . . .
S(3) C(5) C(7) S(6) -178.88(13) ? . . . .
C(6) C(5) C(7) S(5) 178.29(18) ? . . . .
C(6) C(5) C(7) S(6) -1.2(3) ? . . . .
C(7) C(5) C(6) S(4) -178.35(18) ? . . . .
C(7) C(5) C(6) S(7) 0.4(3) ? . . . .
S(5) C(8) C(9) S(6) 0.4(2) ? . . . .
S(5) C(8) C(9) C(14) -177.85(19) ? . . . .
S(5) C(8) C(12) C(13) 174.7(2) ? . . . .
C(9) C(8) C(12) C(13) -3.9(3) ? . . . .
C(12) C(8) C(9) S(6) 179.2(2) ? . . . .
C(12) C(8) C(9) C(14) 1.0(3) ? . . . .
S(6) C(9) C(14) C(13) -175.5(2) ? . . . .
C(8) C(9) C(14) C(13) 2.4(3) ? . . . .
O(1) C(10) C(11) O(2) -61.6(3) ? . . . .
C(8) C(12) C(13) C(14) 5.3(3) ? . . . .
C(12) C(13) C(14) C(9) -4.8(3) ? . . . .
